data_9011400
loop_
_publ_author_name
'Yang, H.'
'Downs, R. T.'
'Eichler, C.'

_publ_section_title
;
 Safflorite, (Co,Ni,Fe)As2, isomorphous with marcasite
;
_journal_name_full 'Acta Crystallographica, Section E'
_journal_page_first i62
_journal_page_last i62
_journal_paper_doi 10.1107/S1600536808026688
_journal_volume 64
_journal_year 2008
_chemical_compound_source 'Timiskaming County, Ontario, Canada, RRUFF ID: R070611'
_chemical_formula_sum 'As2 Co0.61 Fe0.17 Ni0.22'
_chemical_name_mineral Safflorite
_space_group_IT_number 58
_symmetry_space_group_name_Hall '-P 2 2n'
_symmetry_space_group_name_H-M 'P n n m'
_cell_angle_alpha 90
_cell_angle_beta 90
_cell_angle_gamma 90
_cell_length_a 5.0669
_cell_length_b 5.8739
_cell_length_c 3.1346
_cell_formula_units_Z 2
_cell_volume 93.293
_database_code_amcsd 0010487
_exptl_crystal_density_diffrn 7.411
_cod_original_formula_sum '(Co.61 Fe.17 Ni.22) As2'
_cod_database_code 9011400

loop_
_space_group_symop_operation_xyz
x,y,z
1/2+x,1/2-y,1/2+z
1/2-x,1/2+y,1/2-z
1/2-x,1/2+y,1/2+z
1/2+x,1/2-y,1/2-z
x,y,-z
-x,-y,z
-x,-y,-z

loop_
_atom_site_aniso_label
_atom_site_aniso_U_11
_atom_site_aniso_U_22
_atom_site_aniso_U_33
_atom_site_aniso_U_12
_atom_site_aniso_U_13
_atom_site_aniso_U_23
Co 0.00900 0.00330 0.02670 0.00010 0.00000 0.00000
Fe 0.00900 0.00330 0.02670 0.00010 0.00000 0.00000
Ni 0.00900 0.00330 0.02670 0.00010 0.00000 0.00000
As 0.01400 0.00460 0.01240 -0.00002 0.00000 0.00000

loop_
_atom_site_label
_atom_site_fract_x
_atom_site_fract_y
_atom_site_fract_z
_atom_site_occupancy
_atom_site_U_iso_or_equiv
Co 0.00000 0.00000 0.00000 0.61000 0.01300
Fe 0.00000 0.00000 0.00000 0.17000 0.01300
Ni 0.00000 0.00000 0.00000 0.22000 0.01300
As 0.18637 0.36589 0.00000 1.00000 0.01030

loop_
_cod_related_entry_id
_cod_related_entry_database
_cod_related_entry_code
1 AMCSD 0010487
